data_4343346
loop_
_publ_author_name
'Zhang, De-Xiang'
'Liu, Juan'
'Zhang, Hai-Xia'
'Wen, Tian'
'Zhang, Jian'

_publ_section_title
;
 A Rational Strategy To Construct a Neutral Boron Imidazolate Framework
 with Encapsulated Small-Size Au-Pd Nanoparticles for Catalysis.
;
_journal_issue 13
_journal_name_full 'Inorganic chemistry'
_journal_page_first 6069
_journal_page_last 6071
_journal_paper_doi 10.1021/acs.inorgchem.5b00826
_journal_volume 54
_journal_year 2015
_chemical_formula_sum 'C13 H12 B Cu N8 O5'
_chemical_formula_weight 434.67
_chemical_name_systematic
; 
 ? 
;
_space_group_IT_number 2
_symmetry_cell_setting triclinic
_symmetry_space_group_name_Hall '-P 1'
_symmetry_space_group_name_H-M 'P -1'
_atom_sites_solution_hydrogens geom
_atom_sites_solution_primary direct
_atom_sites_solution_secondary difmap
_audit_creation_method SHELXL-97
_cell_angle_alpha 100.215(8)
_cell_angle_beta 109.697(10)
_cell_angle_gamma 98.323(8)
_cell_formula_units_Z 2
_cell_length_a 8.7768(10)
_cell_length_b 10.3933(9)
_cell_length_c 11.0723(12)
_cell_measurement_reflns_used 1612
_cell_measurement_temperature 293(2)
_cell_measurement_theta_max 27.5340
_cell_measurement_theta_min 2.8780
_cell_volume 912.76(18)
_computing_structure_refinement 'SHELXL-97 (Sheldrick, 1997)'
_computing_structure_solution 'SHELXS-97 (Sheldrick, 1990)'
_diffrn_ambient_temperature 293(2)
_diffrn_detector_area_resol_mean 16.2083
_diffrn_measured_fraction_theta_full 0.999
_diffrn_measured_fraction_theta_max 0.999
_diffrn_measurement_device_type 'Xcalibur, Eos'
_diffrn_measurement_method '\w scans'
_diffrn_radiation_monochromator graphite
_diffrn_radiation_source 'fine-focus sealed tube'
_diffrn_radiation_type MoK\a
_diffrn_radiation_wavelength 0.71073
_diffrn_reflns_av_R_equivalents 0.0382
_diffrn_reflns_av_sigmaI/netI 0.0782
_diffrn_reflns_limit_h_max 10
_diffrn_reflns_limit_h_min -10
_diffrn_reflns_limit_k_max 12
_diffrn_reflns_limit_k_min -12
_diffrn_reflns_limit_l_max 10
_diffrn_reflns_limit_l_min -13
_diffrn_reflns_number 5775
_diffrn_reflns_theta_full 25.00
_diffrn_reflns_theta_max 25.00
_diffrn_reflns_theta_min 2.50
_diffrn_standards_decay_% none
_diffrn_standards_interval_count none
_diffrn_standards_interval_time none
_diffrn_standards_number none
_exptl_absorpt_coefficient_mu 1.234
_exptl_absorpt_correction_T_max 1.00000
_exptl_absorpt_correction_T_min 0.79677
_exptl_absorpt_correction_type multi-scan
_exptl_crystal_colour bule
_exptl_crystal_density_diffrn 1.582
_exptl_crystal_density_method 'not measured'
_exptl_crystal_description block
_exptl_crystal_F_000 402
_exptl_crystal_size_max 0.12
_exptl_crystal_size_mid 0.08
_exptl_crystal_size_min 0.05
_refine_diff_density_max 0.488
_refine_diff_density_min -0.341
_refine_diff_density_rms 0.084
_refine_ls_extinction_method none
_refine_ls_goodness_of_fit_ref 0.837
_refine_ls_hydrogen_treatment mixed
_refine_ls_matrix_type full
_refine_ls_number_parameters 253
_refine_ls_number_reflns 3217
_refine_ls_number_restraints 0
_refine_ls_restrained_S_all 0.837
_refine_ls_R_factor_all 0.0712
_refine_ls_R_factor_gt 0.0472
_refine_ls_shift/su_max 0.000
_refine_ls_shift/su_mean 0.000
_refine_ls_structure_factor_coef Fsqd
_refine_ls_weighting_details 'calc w=1/[\s^2^(Fo^2^)+(0.0941P)^2^+0.5851P] where P=(Fo^2^+2Fc^2^)/3'
_refine_ls_weighting_scheme calc
_refine_ls_wR_factor_gt 0.1206
_refine_ls_wR_factor_ref 0.1376
_reflns_number_gt 2408
_reflns_number_total 3217
_reflns_threshold_expression >2sigma(I)
_cod_data_source_file ic5b00826_si_002.cif
_cod_data_source_block BIF-39-Cu
_cod_depositor_comments 'Adding full bibliography for 4343344--4343348.cif.'
_cod_original_cell_volume 912.76(16)
_cod_original_sg_symbol_H-M P-1
_cod_database_code 4343346

loop_
_symmetry_equiv_pos_as_xyz
'x, y, z'
'-x, -y, -z'

loop_
_atom_site_label
_atom_site_type_symbol
_atom_site_fract_x
_atom_site_fract_y
_atom_site_fract_z
_atom_site_U_iso_or_equiv
_atom_site_adp_type
_atom_site_occupancy
_atom_site_symmetry_multiplicity
_atom_site_calc_flag
_atom_site_refinement_flags
Cu1 Cu 1.29986(6) 0.83438(4) 1.24997(5) 0.0230(2) Uani 1 1 d .
O1 O 1.3084(4) 0.8977(3) 1.4665(3) 0.0347(8) Uani 1 1 d .
O2 O 1.4606(4) 1.0641(3) 1.6408(3) 0.0301(7) Uani 1 1 d .
C10 C 0.4908(7) 0.4910(5) 0.6789(5) 0.0549(17) Uani 1 1 d .
H10A H 0.4116 0.5336 0.6336 0.066 Uiso 1 1 calc R
C4 C 0.7894(5) 0.7830(4) 0.7455(4) 0.0279(10) Uani 1 1 d .
H4A H 0.8260 0.7084 0.7160 0.033 Uiso 1 1 calc R
N1 N 1.0567(4) 0.7466(3) 1.1664(3) 0.0236(8) Uani 1 1 d .
N2 N 0.7981(4) 0.6945(3) 1.0218(3) 0.0201(7) Uani 1 1 d .
N5 N 0.5017(4) 0.7140(3) 0.9283(3) 0.0227(8) Uani 1 1 d .
N7 N 0.6126(4) 0.5443(3) 0.8019(3) 0.0234(8) Uani 1 1 d .
N3 N 0.6979(4) 0.7897(3) 0.8237(3) 0.0200(8) Uani 1 1 d .
C13 C 1.4335(5) 0.9879(4) 1.5301(4) 0.0237(9) Uani 1 1 d .
C1 C 0.9507(5) 0.7713(4) 1.0607(4) 0.0226(9) Uani 1 1 d .
H1A H 0.9787 0.8350 1.0180 0.027 Uiso 1 1 calc R
C5 C 0.8173(6) 0.9036(4) 0.7187(5) 0.0313(11) Uani 1 1 d .
H5A H 0.8765 0.9259 0.6669 0.038 Uiso 1 1 calc R
C3 C 0.9657(5) 0.6485(4) 1.1989(4) 0.0281(10) Uani 1 1 d .
H3A H 1.0063 0.6103 1.2698 0.034 Uiso 1 1 calc R
C6 C 0.6756(5) 0.9167(4) 0.8411(4) 0.0238(10) Uani 1 1 d .
H6A H 0.6174 0.9499 0.8914 0.029 Uiso 1 1 calc R
C12 C 0.6952(5) 0.4480(4) 0.8247(4) 0.0266(10) Uani 1 1 d .
H12A H 0.7867 0.4573 0.9015 0.032 Uiso 1 1 calc R
C2 C 0.8083(5) 0.6170(4) 1.1113(4) 0.0305(11) Uani 1 1 d .
H2A H 0.7217 0.5538 1.1113 0.037 Uiso 1 1 calc R
C7 C 0.4984(6) 0.7636(5) 1.0477(5) 0.0333(11) Uani 1 1 d .
H7A H 0.5887 0.7753 1.1259 0.040 Uiso 1 1 calc R
C11 C 0.5065(6) 0.3665(5) 0.6358(5) 0.0465(15) Uani 1 1 d .
H11A H 0.4394 0.3083 0.5549 0.056 Uiso 1 1 calc R
C8 C 0.2630(6) 0.7633(6) 0.9141(5) 0.0447(14) Uani 1 1 d .
H8A H 0.1544 0.7735 0.8793 0.054 Uiso 1 1 calc R
C9 C 0.3474(6) 0.7164(6) 0.8423(5) 0.0461(14) Uani 1 1 d .
H9A H 0.3087 0.6901 0.7506 0.055 Uiso 1 1 calc R
B1 B 0.6501(6) 0.6852(4) 0.8943(5) 0.0205(10) Uani 1 1 d .
N8 N 0.6358(4) 0.3389(3) 0.7289(3) 0.0246(8) Uani 1 1 d .
N4 N 0.7451(4) 0.9880(3) 0.7793(3) 0.0229(8) Uani 1 1 d .
N6 N 0.3583(5) 0.7941(4) 1.0450(4) 0.0353(10) Uani 1 1 d .
O5 O -0.1575(8) 0.9215(8) 0.3391(9) 0.196(5) Uani 1 1 d .
O3 O 0.0494(10) 0.7838(10) 0.5280(8) 0.198(5) Uani 1 1 d .
O4 O 0.081(2) 0.455(3) 0.457(2) 0.449(14) Uani 1 1 d .

loop_
_atom_site_aniso_label
_atom_site_aniso_U_11
_atom_site_aniso_U_22
_atom_site_aniso_U_33
_atom_site_aniso_U_23
_atom_site_aniso_U_13
_atom_site_aniso_U_12
Cu1 0.0217(3) 0.0145(3) 0.0262(3) 0.0025(2) 0.0023(2) 0.0028(2)
O1 0.0301(17) 0.0324(17) 0.0302(18) -0.0003(14) 0.0071(14) -0.0079(14)
O2 0.0282(16) 0.0269(16) 0.0282(17) -0.0014(14) 0.0072(14) 0.0037(13)
C10 0.063(4) 0.034(3) 0.038(3) -0.004(2) -0.018(3) 0.025(3)
C4 0.033(2) 0.024(2) 0.033(3) 0.0075(19) 0.017(2) 0.0142(19)
N1 0.0223(18) 0.0189(17) 0.027(2) 0.0062(15) 0.0065(16) 0.0037(15)
N2 0.0188(17) 0.0182(16) 0.0233(19) 0.0051(14) 0.0077(15) 0.0045(14)
N5 0.0188(17) 0.0210(17) 0.027(2) 0.0070(15) 0.0073(15) 0.0034(14)
N7 0.0243(18) 0.0165(17) 0.0243(19) 0.0029(15) 0.0040(15) 0.0040(14)
N3 0.0205(17) 0.0148(16) 0.0241(19) 0.0030(14) 0.0081(15) 0.0044(14)
C13 0.023(2) 0.0177(19) 0.024(2) 0.0055(18) 0.0011(18) 0.0023(18)
C1 0.023(2) 0.018(2) 0.024(2) 0.0034(17) 0.0073(18) 0.0018(17)
C5 0.035(2) 0.029(2) 0.041(3) 0.013(2) 0.022(2) 0.014(2)
C3 0.028(2) 0.031(2) 0.027(2) 0.014(2) 0.0078(19) 0.0071(19)
C6 0.027(2) 0.017(2) 0.025(2) 0.0000(18) 0.0096(19) 0.0054(17)
C12 0.025(2) 0.017(2) 0.031(2) 0.0039(19) 0.0017(19) 0.0075(17)
C2 0.025(2) 0.032(2) 0.036(3) 0.016(2) 0.012(2) -0.0018(19)
C7 0.034(3) 0.038(3) 0.027(3) 0.003(2) 0.010(2) 0.014(2)
C11 0.053(3) 0.028(2) 0.031(3) -0.005(2) -0.014(2) 0.014(2)
C8 0.022(2) 0.062(3) 0.052(3) 0.014(3) 0.012(2) 0.020(2)
C9 0.024(2) 0.079(4) 0.032(3) 0.008(3) 0.008(2) 0.014(3)
B1 0.021(2) 0.017(2) 0.023(2) 0.0055(19) 0.0080(19) 0.0032(18)
N8 0.0270(18) 0.0158(17) 0.0249(19) 0.0004(15) 0.0039(16) 0.0059(15)
N4 0.0235(18) 0.0177(17) 0.028(2) 0.0049(15) 0.0111(16) 0.0044(14)
N6 0.034(2) 0.034(2) 0.042(2) 0.0064(19) 0.0175(19) 0.0139(18)
O5 0.100(5) 0.197(8) 0.243(10) -0.105(7) 0.102(6) -0.008(5)
O3 0.160(7) 0.248(10) 0.141(7) -0.051(6) 0.107(6) -0.089(7)
O4 0.30(2) 0.81(5) 0.33(2) 0.21(2) 0.146(16) 0.25(2)

loop_
_atom_type_symbol
_atom_type_description
_atom_type_scat_dispersion_real
_atom_type_scat_dispersion_imag
_atom_type_scat_source
C C 0.0033 0.0016 'International Tables Vol C Tables 4.2.6.8 and 6.1.1.4'
H H 0.0000 0.0000 'International Tables Vol C Tables 4.2.6.8 and 6.1.1.4'
B B 0.0013 0.0007 'International Tables Vol C Tables 4.2.6.8 and 6.1.1.4'
Cu Cu 0.3201 1.2651 'International Tables Vol C Tables 4.2.6.8 and 6.1.1.4'
N N 0.0061 0.0033 'International Tables Vol C Tables 4.2.6.8 and 6.1.1.4'
O O 0.0106 0.0060 'International Tables Vol C Tables 4.2.6.8 and 6.1.1.4'

loop_
_geom_angle_atom_site_label_1
_geom_angle_atom_site_label_2
_geom_angle_atom_site_label_3
_geom_angle
_geom_angle_site_symmetry_1
_geom_angle_site_symmetry_3
N8 Cu1 N4 173.70(15) 2_767 2_777
N8 Cu1 N1 92.47(14) 2_767 .
N4 Cu1 N1 91.84(14) 2_777 .
N8 Cu1 O2 90.31(13) 2_767 2_878
N4 Cu1 O2 86.09(13) 2_777 2_878
N1 Cu1 O2 171.34(13) . 2_878
N8 Cu1 O1 94.16(13) 2_767 .
N4 Cu1 O1 89.92(13) 2_777 .
N1 Cu1 O1 96.36(13) . .
O2 Cu1 O1 75.24(12) 2_878 .
N8 Cu1 N6 85.75(14) 2_767 1_655
N4 Cu1 N6 89.19(14) 2_777 1_655
N1 Cu1 N6 96.72(14) . 1_655
O2 Cu1 N6 91.67(13) 2_878 1_655
O1 Cu1 N6 166.91(12) . 1_655
C13 O1 Cu1 107.8(3) . .
C13 O2 Cu1 117.1(3) . 2_878
C11 C10 N7 107.8(4) . .
C11 C10 H10A 126.1 . .
N7 C10 H10A 126.1 . .
C5 C4 N3 107.9(4) . .
C5 C4 H4A 126.1 . .
N3 C4 H4A 126.1 . .
C1 N1 C3 105.2(3) . .
C1 N1 Cu1 124.7(3) . .
C3 N1 Cu1 130.1(3) . .
C1 N2 C2 105.5(3) . .
C1 N2 B1 126.4(4) . .
C2 N2 B1 127.8(3) . .
C7 N5 C9 103.5(4) . .
C7 N5 B1 128.2(4) . .
C9 N5 B1 127.6(4) . .
C12 N7 C10 104.4(3) . .
C12 N7 B1 126.9(3) . .
C10 N7 B1 128.7(4) . .
C6 N3 C4 104.9(4) . .
C6 N3 B1 126.0(4) . .
C4 N3 B1 128.6(3) . .
O1 C13 O2 125.0(4) . .
O1 C13 C13 118.3(4) . 2_878
O2 C13 C13 116.7(4) . 2_878
N1 C1 N2 112.5(4) . .
N1 C1 H1A 123.7 . .
N2 C1 H1A 123.7 . .
C4 C5 N4 109.3(4) . .
C4 C5 H5A 125.3 . .
N4 C5 H5A 125.3 . .
C2 C3 N1 108.9(4) . .
C2 C3 H3A 125.6 . .
N1 C3 H3A 125.6 . .
N4 C6 N3 112.6(4) . .
N4 C6 H6A 123.7 . .
N3 C6 H6A 123.7 . .
N8 C12 N7 113.7(4) . .
N8 C12 H12A 123.2 . .
N7 C12 H12A 123.2 . .
C3 C2 N2 107.9(4) . .
C3 C2 H2A 126.1 . .
N2 C2 H2A 126.1 . .
N6 C7 N5 114.6(4) . .
N6 C7 H7A 122.7 . .
N5 C7 H7A 122.7 . .
C10 C11 N8 109.3(4) . .
C10 C11 H11A 125.4 . .
N8 C11 H11A 125.4 . .
C9 C8 N6 110.4(4) . .
C9 C8 H8A 124.8 . .
N6 C8 H8A 124.8 . .
C8 C9 N5 107.8(4) . .
C8 C9 H9A 126.1 . .
N5 C9 H9A 126.1 . .
N5 B1 N2 109.8(4) . .
N5 B1 N7 112.7(3) . .
N2 B1 N7 108.2(3) . .
N5 B1 N3 108.8(3) . .
N2 B1 N3 109.3(3) . .
N7 B1 N3 108.0(3) . .
C12 N8 C11 104.8(3) . .
C12 N8 Cu1 122.7(3) . 2_767
C11 N8 Cu1 131.0(3) . 2_767
C6 N4 C5 105.3(4) . .
C6 N4 Cu1 124.1(3) . 2_777
C5 N4 Cu1 129.1(3) . 2_777
C7 N6 C8 103.7(4) . .
C7 N6 Cu1 119.9(3) . 1_455
C8 N6 Cu1 134.3(3) . 1_455

loop_
_geom_bond_atom_site_label_1
_geom_bond_atom_site_label_2
_geom_bond_distance
_geom_bond_site_symmetry_2
Cu1 N8 1.992(3) 2_767
Cu1 N4 2.001(3) 2_777
Cu1 N1 2.012(3) .
Cu1 O2 2.047(3) 2_878
Cu1 O1 2.344(3) .
Cu1 N6 2.469(4) 1_655
O1 C13 1.235(5) .
O2 C13 1.261(5) .
O2 Cu1 2.047(3) 2_878
C10 C11 1.341(7) .
C10 N7 1.372(6) .
C10 H10A 0.9300 .
C4 C5 1.346(7) .
C4 N3 1.365(5) .
C4 H4A 0.9300 .
N1 C1 1.320(5) .
N1 C3 1.377(6) .
N2 C1 1.340(5) .
N2 C2 1.372(6) .
N2 B1 1.539(6) .
N5 C7 1.342(6) .
N5 C9 1.375(6) .
N5 B1 1.528(6) .
N7 C12 1.330(5) .
N7 B1 1.550(5) .
N3 C6 1.352(5) .
N3 B1 1.536(6) .
C13 C13 1.539(9) 2_878
C1 H1A 0.9300 .
C5 N4 1.364(5) .
C5 H5A 0.9300 .
C3 C2 1.345(6) .
C3 H3A 0.9300 .
C6 N4 1.312(6) .
C6 H6A 0.9300 .
C12 N8 1.309(5) .
C12 H12A 0.9300 .
C2 H2A 0.9300 .
C7 N6 1.306(6) .
C7 H7A 0.9300 .
C11 N8 1.358(6) .
C11 H11A 0.9300 .
C8 C9 1.334(7) .
C8 N6 1.358(6) .
C8 H8A 0.9300 .
C9 H9A 0.9300 .
N8 Cu1 1.992(3) 2_767
N4 Cu1 2.001(3) 2_777
N6 Cu1 2.469(4) 1_455

loop_
_geom_torsion_atom_site_label_1
_geom_torsion_atom_site_label_2
_geom_torsion_atom_site_label_3
_geom_torsion_atom_site_label_4
_geom_torsion
_geom_torsion_site_symmetry_1
_geom_torsion_site_symmetry_4
N8 Cu1 O1 C13 106.8(3) 2_767 .
N4 Cu1 O1 C13 -68.4(3) 2_777 .
N1 Cu1 O1 C13 -160.3(3) . .
O2 Cu1 O1 C13 17.5(3) 2_878 .
N6 Cu1 O1 C13 17.6(7) 1_655 .
N8 Cu1 N1 C1 -135.8(3) 2_767 .
N4 Cu1 N1 C1 39.6(3) 2_777 .
O2 Cu1 N1 C1 115.6(9) 2_878 .
O1 Cu1 N1 C1 129.7(3) . .
N6 Cu1 N1 C1 -49.8(3) 1_655 .
N8 Cu1 N1 C3 41.5(4) 2_767 .
N4 Cu1 N1 C3 -143.1(4) 2_777 .
O2 Cu1 N1 C3 -67.1(10) 2_878 .
O1 Cu1 N1 C3 -53.0(4) . .
N6 Cu1 N1 C3 127.5(4) 1_655 .
C11 C10 N7 C12 0.4(7) . .
C11 C10 N7 B1 179.5(5) . .
C5 C4 N3 C6 -0.4(5) . .
C5 C4 N3 B1 -172.4(4) . .
Cu1 O1 C13 O2 164.9(4) . .
Cu1 O1 C13 C13 -14.0(6) . 2_878
Cu1 O2 C13 O1 162.3(3) 2_878 .
Cu1 O2 C13 C13 -18.8(6) 2_878 2_878
C3 N1 C1 N2 -0.9(5) . .
Cu1 N1 C1 N2 177.0(3) . .
C2 N2 C1 N1 1.1(5) . .
B1 N2 C1 N1 -172.5(4) . .
N3 C4 C5 N4 0.2(5) . .
C1 N1 C3 C2 0.4(5) . .
Cu1 N1 C3 C2 -177.3(3) . .
C4 N3 C6 N4 0.4(5) . .
B1 N3 C6 N4 172.7(4) . .
C10 N7 C12 N8 -0.9(6) . .
B1 N7 C12 N8 -180.0(4) . .
N1 C3 C2 N2 0.2(5) . .
C1 N2 C2 C3 -0.8(5) . .
B1 N2 C2 C3 172.7(4) . .
C9 N5 C7 N6 1.2(5) . .
B1 N5 C7 N6 171.5(4) . .
N7 C10 C11 N8 0.1(7) . .
N6 C8 C9 N5 1.0(7) . .
C7 N5 C9 C8 -1.3(6) . .
B1 N5 C9 C8 -171.7(4) . .
C7 N5 B1 N2 11.3(6) . .
C9 N5 B1 N2 179.4(4) . .
C7 N5 B1 N7 132.0(4) . .
C9 N5 B1 N7 -59.8(6) . .
C7 N5 B1 N3 -108.2(5) . .
C9 N5 B1 N3 59.9(5) . .
C1 N2 B1 N5 -125.3(4) . .
C2 N2 B1 N5 62.5(5) . .
C1 N2 B1 N7 111.3(4) . .
C2 N2 B1 N7 -60.8(5) . .
C1 N2 B1 N3 -6.1(5) . .
C2 N2 B1 N3 -178.2(4) . .
C12 N7 B1 N5 -123.6(5) . .
C10 N7 B1 N5 57.6(7) . .
C12 N7 B1 N2 -1.9(6) . .
C10 N7 B1 N2 179.2(5) . .
C12 N7 B1 N3 116.3(5) . .
C10 N7 B1 N3 -62.6(6) . .
C6 N3 B1 N5 29.2(5) . .
C4 N3 B1 N5 -160.5(4) . .
C6 N3 B1 N2 -90.7(4) . .
C4 N3 B1 N2 79.7(5) . .
C6 N3 B1 N7 151.7(4) . .
C4 N3 B1 N7 -37.9(5) . .
N7 C12 N8 C11 1.0(6) . .
N7 C12 N8 Cu1 -166.3(3) . 2_767
C10 C11 N8 C12 -0.6(7) . .
C10 C11 N8 Cu1 165.1(4) . 2_767
N3 C6 N4 C5 -0.3(5) . .
N3 C6 N4 Cu1 166.7(3) . 2_777
C4 C5 N4 C6 0.0(5) . .
C4 C5 N4 Cu1 -166.0(3) . 2_777
N5 C7 N6 C8 -0.6(6) . .
N5 C7 N6 Cu1 165.3(3) . 1_455
C9 C8 N6 C7 -0.3(6) . .
C9 C8 N6 Cu1 -163.1(4) . 1_455
